data_7707417
loop_
_publ_author_name
'Shimada, Shigeru'
'Yin, Shuang-Feng'
'Bao, Ming'

_publ_section_title
;
 A new C-anionic tripodal ligand
 2-{bis(benzothiazolyl)(methoxy)methyl}phenyl and its bismuth complexes.
;
_journal_issue 23
_journal_name_full 'Dalton transactions (Cambridge, England : 2003)'
_journal_page_first 7949
_journal_page_last 7954
_journal_paper_doi 10.1039/d1dt01071a
_journal_volume 50
_journal_year 2021
_chemical_formula_moiety 'C22 H15 Br N2 O S2'
_chemical_formula_sum 'C22 H15 Br N2 O S2'
_chemical_formula_weight 467.39
_chemical_name_systematic 2,2'-((2-bromophenyl)(methoxy)methylene)bis(benzo[d]thiazole)
_space_group_crystal_system orthorhombic
_space_group_IT_number 43
_space_group_name_Hall 'F 2 -2d'
_space_group_name_H-M_alt 'F d d 2'
_atom_sites_solution_hydrogens geom
_atom_sites_solution_primary dual
_audit_creation_date 2021-02-17
_audit_creation_method
;
Olex2 1.3
(compiled 2020.11.12 svn.r5f609507 for OlexSys, GUI svn.r6257)
;
_audit_update_record
;
2021-03-26 deposited with the CCDC.	2021-05-18 downloaded from the CCDC.
;
_cell_angle_alpha 90
_cell_angle_beta 90
_cell_angle_gamma 90
_cell_formula_units_Z 16
_cell_length_a 29.9380(7)
_cell_length_b 18.6991(4)
_cell_length_c 13.9399(3)
_cell_measurement_reflns_used 10897
_cell_measurement_temperature 153
_cell_measurement_theta_max 28.7360
_cell_measurement_theta_min 1.8600
_cell_volume 7803.7(3)
_computing_cell_refinement 'CrysAlisPro 1.171.40.67a (Rigaku OD, 2019)'
_computing_data_collection 'CrysAlisPro 1.171.40.67a (Rigaku OD, 2019)'
_computing_data_reduction 'CrysAlisPro 1.171.40.67a (Rigaku OD, 2019)'
_computing_molecular_graphics 'Olex2 1.3 (Dolomanov et al., 2009)'
_computing_publication_material 'Olex2 1.3 (Dolomanov et al., 2009)'
_computing_structure_refinement 'SHELXL 2018/3 (Sheldrick, 2015)'
_computing_structure_solution 'SHELXT 2018/2 (Sheldrick, 2018)'
_diffrn_ambient_temperature 153
_diffrn_detector 'Bruker APEX area detector'
_diffrn_detector_area_resol_mean 8.366
_diffrn_detector_type 'CCD area detector'
_diffrn_measured_fraction_theta_full 1.000
_diffrn_measured_fraction_theta_max 0.985
_diffrn_measurement_details
;
List of Runs (angles in degrees, time in seconds):

 # Type Start End Width t~exp~ \w \q \k \f Frames
#--------------------------------------------------------------------------
 1 \w 2.30 183.91 0.30 9.99 -- 28.00 73.65 -25.70 606
 2 \w 2.30 132.66 0.30 9.99 -- 28.00 73.65 64.30 435
 3 \w 2.30 71.23 0.30 9.99 -- 28.00 73.65 154.30 230
 4 \w 2.30 17.28 0.30 9.99 -- 28.00 73.65 -25.70 50
;
_diffrn_measurement_device 'three-circle diffractometer'
_diffrn_measurement_device_type 'Bruker SMART APEX area detector'
_diffrn_measurement_method 'phi and omega scans'
_diffrn_orient_matrix_type 'CrysAlisPro convention (1999,Acta A55,543-557)'
_diffrn_orient_matrix_UB_11 -0.0188993000
_diffrn_orient_matrix_UB_12 0.0113824000
_diffrn_orient_matrix_UB_13 0.0266269000
_diffrn_orient_matrix_UB_21 -0.0127099000
_diffrn_orient_matrix_UB_22 -0.0284170000
_diffrn_orient_matrix_UB_23 -0.0197668000
_diffrn_orient_matrix_UB_31 0.0065279000
_diffrn_orient_matrix_UB_32 -0.0224045000
_diffrn_orient_matrix_UB_33 0.0385964000
_diffrn_radiation_monochromator graphite
_diffrn_radiation_probe x-ray
_diffrn_radiation_type 'Mo K\a'
_diffrn_radiation_wavelength 0.71073
_diffrn_reflns_av_R_equivalents 0.0176
_diffrn_reflns_av_unetI/netI 0.0176
_diffrn_reflns_Laue_measured_fraction_full 1.000
_diffrn_reflns_Laue_measured_fraction_max 0.985
_diffrn_reflns_limit_h_max 39
_diffrn_reflns_limit_h_min -34
_diffrn_reflns_limit_k_max 24
_diffrn_reflns_limit_k_min -16
_diffrn_reflns_limit_l_max 15
_diffrn_reflns_limit_l_min -17
_diffrn_reflns_number 11834
_diffrn_reflns_point_group_measured_fraction_full 0.967
_diffrn_reflns_point_group_measured_fraction_max 0.934
_diffrn_reflns_theta_full 25.242
_diffrn_reflns_theta_max 27.866
_diffrn_reflns_theta_min 1.945
_diffrn_source 'Bruker TXS fine-focus rotating anode'
_diffrn_source_type 'Enhance (Mo) X-ray Source'
_exptl_absorpt_coefficient_mu 2.337
_exptl_absorpt_correction_T_max 1.00000
_exptl_absorpt_correction_T_min 0.90919
_exptl_absorpt_correction_type multi-scan
_exptl_absorpt_process_details
;
CrysAlisPro 1.171.40.67a (Rigaku Oxford Diffraction, 2019)
Empirical absorption correction using spherical harmonics,
 implemented in SCALE3 ABSPACK scaling algorithm.
;
_exptl_crystal_colour colourless
_exptl_crystal_colour_primary colourless
_exptl_crystal_density_diffrn 1.591
_exptl_crystal_description prism
_exptl_crystal_F_000 3776
_exptl_crystal_recrystallization_method 'crystallized from benzene'
_exptl_crystal_size_max 0.18
_exptl_crystal_size_mid 0.17
_exptl_crystal_size_min 0.15
_refine_diff_density_max 0.962
_refine_diff_density_min -0.590
_refine_diff_density_rms 0.080
_refine_ls_abs_structure_details
;
 Flack x determined using 1778 quotients [(I+)-(I-)]/[(I+)+(I-)]
 (Parsons, Flack and Wagner, Acta Cryst. B69 (2013) 249-259).
;
_refine_ls_abs_structure_Flack -0.015(8)
_refine_ls_extinction_method none
_refine_ls_goodness_of_fit_ref 1.051
_refine_ls_hydrogen_treatment constr
_refine_ls_matrix_type full
_refine_ls_number_parameters 254
_refine_ls_number_reflns 4352
_refine_ls_number_restraints 1
_refine_ls_restrained_S_all 1.050
_refine_ls_R_factor_all 0.0406
_refine_ls_R_factor_gt 0.0389
_refine_ls_shift/su_max 0.001
_refine_ls_shift/su_mean 0.000
_refine_ls_structure_factor_coef Fsqd
_refine_ls_weighting_details 'w=1/[\s^2^(Fo^2^)+(0.0626P)^2^+29.5270P] where P=(Fo^2^+2Fc^2^)/3'
_refine_ls_weighting_scheme calc
_refine_ls_wR_factor_gt 0.1011
_refine_ls_wR_factor_ref 0.1022
_reflns_Friedel_coverage 0.822
_reflns_Friedel_fraction_full 0.930
_reflns_Friedel_fraction_max 0.879
_reflns_number_gt 4177
_reflns_number_total 4352
_reflns_threshold_expression 'I > 2\s(I)'
_cod_data_source_file d1dt01071a2.cif
_cod_data_source_block Ligand-precursor
_cod_depositor_comments 'Adding full bibliography for 7707417--7707423.cif.'
_cod_database_code 7707417
_shelx_shelxl_version_number 2018/3
_chemical_oxdiff_formula 'C22 H15 Br N2 O S2'
_shelx_space_group_comment
;
The symmetry employed for this shelxl refinement is uniquely defined
by the following loop, which should always be used as a source of
symmetry information in preference to the above space-group names.
They are only intended as comments.
;
_reflns_odcompleteness_completeness 98.28
_reflns_odcompleteness_iscentric 1
_reflns_odcompleteness_theta 27.82
_olex2_refinement_description
;
1. Fixed Uiso
 At 1.2 times of:
  All C(H) groups
 At 1.5 times of:
  All C(H,H,H) groups
2.a Aromatic/amide H refined with riding coordinates:
 C2(H2), C3(H3), C4(H4), C5(H5), C10(H10), C11(H11), C12(H12), C13(H13),
 C17(H17), C18(H18), C19(H19), C20(H20)
2.b Idealised Me refined as rotating group:
 C22(H22A,H22B,H22C)
;
_olex2_submission_special_instructions 'No special instructions were received'
_oxdiff_exptl_absorpt_empirical_details
;
Empirical correction (ABSPACK) includes:
- Absorption correction using spherical harmonics
- Frame scaling
;
_oxdiff_exptl_absorpt_empirical_full_max 1.084
_oxdiff_exptl_absorpt_empirical_full_min 0.892

loop_
_space_group_symop_operation_xyz
'x, y, z'
'-x, -y, z'
'x+1/4, -y+1/4, z+1/4'
'-x+1/4, y+1/4, z+1/4'
'x, y+1/2, z+1/2'
'-x, -y+1/2, z+1/2'
'x+1/4, -y+3/4, z+3/4'
'-x+1/4, y+3/4, z+3/4'
'x+1/2, y, z+1/2'
'-x+1/2, -y, z+1/2'
'x+3/4, -y+1/4, z+3/4'
'-x+3/4, y+1/4, z+3/4'
'x+1/2, y+1/2, z'
'-x+1/2, -y+1/2, z'
'x+3/4, -y+3/4, z+1/4'
'-x+3/4, y+3/4, z+1/4'

loop_
_atom_site_label
_atom_site_type_symbol
_atom_site_fract_x
_atom_site_fract_y
_atom_site_fract_z
_atom_site_U_iso_or_equiv
_atom_site_adp_type
_atom_site_occupancy
_atom_site_site_symmetry_order
_atom_site_calc_flag
_atom_site_refinement_flags_posn
_atom_site_refinement_flags_adp
_atom_site_refinement_flags_occupancy
_atom_site_disorder_assembly
_atom_site_disorder_group
Br1 Br 0.50488(2) 0.81578(3) 0.37077(4) 0.03709(16) Uani 1 1 d . . . . .
S1 S 0.54754(7) 0.60203(9) 0.66523(11) 0.0508(4) Uani 1 1 d . . . . .
S2 S 0.60322(4) 0.78383(6) 0.52848(8) 0.0261(2) Uani 1 1 d . . . . .
O1 O 0.51821(11) 0.72467(19) 0.5683(2) 0.0269(7) Uani 1 1 d . . . . .
N1 N 0.57757(18) 0.5601(2) 0.5004(3) 0.0353(11) Uani 1 1 d . . . . .
N2 N 0.59597(12) 0.70264(19) 0.3786(3) 0.0231(7) Uani 1 1 d . . . . .
C1 C 0.48788(16) 0.7191(2) 0.3544(4) 0.0265(9) Uani 1 1 d . . . . .
C2 C 0.45825(17) 0.7047(3) 0.2803(4) 0.0333(10) Uani 1 1 d . . . . .
H2 H 0.448767 0.741406 0.240215 0.040 Uiso 1 1 calc R U . . .
C3 C 0.44288(19) 0.6362(3) 0.2662(4) 0.0404(13) Uani 1 1 d . . . . .
H3 H 0.423023 0.626338 0.216604 0.048 Uiso 1 1 calc R U . . .
C4 C 0.45718(19) 0.5821(3) 0.3262(5) 0.0398(12) Uani 1 1 d . . . . .
H4 H 0.446782 0.535731 0.317353 0.048 Uiso 1 1 calc R U . . .
C5 C 0.48696(17) 0.5968(3) 0.3995(4) 0.0317(10) Uani 1 1 d . . . . .
H5 H 0.495956 0.559988 0.439993 0.038 Uiso 1 1 calc R U . . .
C6 C 0.50366(15) 0.6649(3) 0.4140(3) 0.0230(8) Uani 1 1 d . . . . .
C7 C 0.53636(15) 0.6798(2) 0.4958(3) 0.0232(9) Uani 1 1 d . . . . .
C8 C 0.55350(15) 0.6112(3) 0.5437(3) 0.0261(9) Uani 1 1 d . . . . .
C9 C 0.5748(3) 0.5221(3) 0.6602(5) 0.0464(14) Uani 1 1 d . . . . .
C10 C 0.5868(3) 0.4746(5) 0.7351(6) 0.067(2) Uani 1 1 d . . . . .
H10 H 0.579345 0.484614 0.798395 0.080 Uiso 1 1 calc R U . . .
C11 C 0.6095(2) 0.4142(4) 0.7122(5) 0.0532(17) Uani 1 1 d . . . . .
H11 H 0.617028 0.381985 0.760417 0.064 Uiso 1 1 calc R U . . .
C12 C 0.62180(19) 0.3995(3) 0.6176(6) 0.0491(15) Uani 1 1 d . . . . .
H12 H 0.637923 0.358207 0.604071 0.059 Uiso 1 1 calc R U . . .
C13 C 0.6105(2) 0.4447(3) 0.5450(5) 0.0432(14) Uani 1 1 d . . . . .
H13 H 0.618002 0.434018 0.481845 0.052 Uiso 1 1 calc R U . . .
C14 C 0.58730(17) 0.5079(3) 0.5677(5) 0.0346(11) Uani 1 1 d . . . . .
C15 C 0.57731(15) 0.7184(2) 0.4587(3) 0.0229(8) Uani 1 1 d . . . . .
C16 C 0.64316(15) 0.7933(3) 0.4394(3) 0.0242(9) Uani 1 1 d . . . . .
C17 C 0.67955(17) 0.8385(3) 0.4350(4) 0.0334(11) Uani 1 1 d . . . . .
H17 H 0.685721 0.870195 0.484697 0.040 Uiso 1 1 calc R U . . .
C18 C 0.70665(17) 0.8354(3) 0.3544(4) 0.0350(11) Uani 1 1 d . . . . .
H18 H 0.731636 0.864800 0.350108 0.042 Uiso 1 1 calc R U . . .
C19 C 0.69659(17) 0.7884(3) 0.2795(4) 0.0331(10) Uani 1 1 d . . . . .
H19 H 0.714822 0.788084 0.225530 0.040 Uiso 1 1 calc R U . . .
C20 C 0.66107(17) 0.7431(3) 0.2828(4) 0.0290(10) Uani 1 1 d . . . . .
H20 H 0.655231 0.711664 0.232676 0.035 Uiso 1 1 calc R U . . .
C21 C 0.63345(15) 0.7452(2) 0.3644(3) 0.0232(8) Uani 1 1 d . . . . .
C22 C 0.47217(17) 0.7137(3) 0.5917(4) 0.0351(11) Uani 1 1 d . . . . .
H22A H 0.453752 0.732611 0.541396 0.053 Uiso 1 1 calc R U . . .
H22B H 0.465363 0.737621 0.650850 0.053 Uiso 1 1 calc R U . . .
H22C H 0.466519 0.663396 0.598624 0.053 Uiso 1 1 calc R U . . .

loop_
_atom_site_aniso_label
_atom_site_aniso_U_11
_atom_site_aniso_U_22
_atom_site_aniso_U_33
_atom_site_aniso_U_23
_atom_site_aniso_U_13
_atom_site_aniso_U_12
Br1 0.0493(3) 0.0221(2) 0.0399(3) 0.0057(2) -0.0130(3) 0.0027(2)
S1 0.0839(12) 0.0388(8) 0.0297(7) 0.0030(6) 0.0039(7) 0.0217(8)
S2 0.0307(5) 0.0260(5) 0.0217(5) -0.0038(4) 0.0003(4) -0.0039(4)
O1 0.0271(15) 0.0287(17) 0.0247(17) -0.0026(13) 0.0026(13) -0.0017(13)
N1 0.070(3) 0.0177(18) 0.018(2) 0.0047(14) 0.0082(19) 0.0208(19)
N2 0.0275(17) 0.0210(16) 0.0210(19) 0.0001(15) -0.0016(15) -0.0004(13)
C1 0.030(2) 0.023(2) 0.027(2) 0.0013(18) -0.0026(17) -0.0010(18)
C2 0.033(2) 0.038(3) 0.029(3) 0.007(2) -0.007(2) 0.000(2)
C3 0.041(3) 0.045(3) 0.035(3) 0.000(2) -0.017(2) -0.011(2)
C4 0.041(3) 0.032(3) 0.046(3) -0.003(2) -0.016(2) -0.008(2)
C5 0.036(2) 0.025(2) 0.033(3) 0.0017(19) -0.0071(19) -0.0016(19)
C6 0.023(2) 0.025(2) 0.020(2) 0.0008(18) -0.0011(16) 0.0024(16)
C7 0.027(2) 0.023(2) 0.019(2) 0.0001(16) -0.0029(16) 0.0001(16)
C8 0.025(2) 0.031(2) 0.022(2) 0.0040(18) -0.0030(17) -0.0030(18)
C9 0.070(4) 0.032(3) 0.038(3) 0.005(2) -0.013(3) -0.002(3)
C10 0.094(6) 0.058(5) 0.048(4) 0.005(3) -0.013(4) 0.026(4)
C11 0.065(4) 0.041(3) 0.053(4) 0.019(3) -0.018(3) 0.006(3)
C12 0.038(3) 0.035(3) 0.074(4) 0.008(3) -0.005(3) 0.008(2)
C13 0.042(3) 0.036(3) 0.052(4) 0.000(3) 0.001(3) 0.007(2)
C14 0.025(2) 0.028(2) 0.051(3) 0.007(2) -0.002(2) 0.0020(19)
C15 0.027(2) 0.019(2) 0.023(2) 0.0016(16) -0.0047(17) -0.0006(16)
C16 0.027(2) 0.024(2) 0.022(2) 0.0021(16) 0.0009(16) 0.0006(17)
C17 0.033(3) 0.032(3) 0.035(3) 0.000(2) -0.003(2) -0.005(2)
C18 0.029(2) 0.035(3) 0.041(3) 0.005(2) 0.002(2) -0.0028(18)
C19 0.031(2) 0.032(2) 0.037(3) 0.008(2) 0.008(2) 0.006(2)
C20 0.036(2) 0.025(2) 0.026(2) 0.0001(19) 0.003(2) 0.0085(18)
C21 0.027(2) 0.022(2) 0.021(2) 0.0027(18) 0.0008(17) 0.0043(15)
C22 0.029(2) 0.045(3) 0.032(3) 0.002(2) 0.0066(18) 0.003(2)

loop_
_atom_type_symbol
_atom_type_description
_atom_type_scat_dispersion_real
_atom_type_scat_dispersion_imag
_atom_type_scat_source
C C 0.0033 0.0016 'International Tables Vol C Tables 4.2.6.8 and 6.1.1.4'
H H 0.0000 0.0000 'International Tables Vol C Tables 4.2.6.8 and 6.1.1.4'
Br Br -0.2901 2.4595 'International Tables Vol C Tables 4.2.6.8 and 6.1.1.4'
N N 0.0061 0.0033 'International Tables Vol C Tables 4.2.6.8 and 6.1.1.4'
O O 0.0106 0.0060 'International Tables Vol C Tables 4.2.6.8 and 6.1.1.4'
S S 0.1246 0.1234 'International Tables Vol C Tables 4.2.6.8 and 6.1.1.4'

loop_
_geom_angle_atom_site_label_1
_geom_angle_atom_site_label_2
_geom_angle_atom_site_label_3
_geom_angle
_geom_angle_site_symmetry_1
_geom_angle_site_symmetry_3
_geom_angle_publ_flag
C9 S1 C8 89.8(3) . . ?
C16 S2 C15 88.8(2) . . ?
C7 O1 C22 116.5(4) . . ?
C8 N1 C14 108.1(4) . . ?
C15 N2 C21 110.1(4) . . ?
C2 C1 Br1 116.5(4) . . ?
C2 C1 C6 121.3(5) . . ?
C6 C1 Br1 122.1(4) . . ?
C1 C2 H2 120.0 . . ?
C3 C2 C1 120.1(5) . . ?
C3 C2 H2 120.0 . . ?
C2 C3 H3 120.3 . . ?
C2 C3 C4 119.4(5) . . ?
C4 C3 H3 120.3 . . ?
C3 C4 H4 119.9 . . ?
C3 C4 C5 120.2(5) . . ?
C5 C4 H4 119.9 . . ?
C4 C5 H5 119.2 . . ?
C4 C5 C6 121.6(5) . . ?
C6 C5 H5 119.2 . . ?
C1 C6 C7 122.0(4) . . ?
C5 C6 C1 117.4(4) . . ?
C5 C6 C7 120.5(4) . . ?
O1 C7 C6 113.1(4) . . ?
O1 C7 C8 108.2(4) . . ?
O1 C7 C15 105.7(4) . . ?
C6 C7 C8 112.7(4) . . ?
C15 C7 C6 110.5(4) . . ?
C15 C7 C8 106.0(4) . . ?
N1 C8 S1 115.5(4) . . ?
N1 C8 C7 125.4(4) . . ?
C7 C8 S1 118.6(4) . . ?
C10 C9 S1 129.8(6) . . ?
C14 C9 S1 109.8(4) . . ?
C14 C9 C10 120.2(6) . . ?
C9 C10 H10 120.8 . . ?
C11 C10 C9 118.4(7) . . ?
C11 C10 H10 120.8 . . ?
C10 C11 H11 119.4 . . ?
C10 C11 C12 121.2(6) . . ?
C12 C11 H11 119.4 . . ?
C11 C12 H12 119.5 . . ?
C13 C12 C11 121.0(6) . . ?
C13 C12 H12 119.5 . . ?
C12 C13 H13 120.8 . . ?
C12 C13 C14 118.4(7) . . ?
C14 C13 H13 120.8 . . ?
N1 C14 C13 122.9(6) . . ?
C9 C14 N1 116.4(5) . . ?
C9 C14 C13 120.6(6) . . ?
N2 C15 S2 116.9(3) . . ?
N2 C15 C7 122.8(4) . . ?
C7 C15 S2 120.2(3) . . ?
C17 C16 S2 129.7(4) . . ?
C17 C16 C21 121.4(4) . . ?
C21 C16 S2 108.9(3) . . ?
C16 C17 H17 120.9 . . ?
C16 C17 C18 118.1(5) . . ?
C18 C17 H17 120.9 . . ?
C17 C18 H18 119.8 . . ?
C17 C18 C19 120.3(5) . . ?
C19 C18 H18 119.8 . . ?
C18 C19 H19 118.8 . . ?
C20 C19 C18 122.4(5) . . ?
C20 C19 H19 118.8 . . ?
C19 C20 H20 121.0 . . ?
C19 C20 C21 118.0(5) . . ?
C21 C20 H20 121.0 . . ?
N2 C21 C16 115.2(4) . . ?
N2 C21 C20 125.0(4) . . ?
C20 C21 C16 119.8(4) . . ?
O1 C22 H22A 109.5 . . ?
O1 C22 H22B 109.5 . . ?
O1 C22 H22C 109.5 . . ?
H22A C22 H22B 109.5 . . ?
H22A C22 H22C 109.5 . . ?
H22B C22 H22C 109.5 . . ?

loop_
_geom_bond_atom_site_label_1
_geom_bond_atom_site_label_2
_geom_bond_distance
_geom_bond_site_symmetry_2
_geom_bond_publ_flag
Br1 C1 1.893(5) . ?
S1 C8 1.712(5) . ?
S1 C9 1.705(7) . ?
S2 C15 1.746(5) . ?
S2 C16 1.733(5) . ?
O1 C7 1.421(6) . ?
O1 C22 1.431(6) . ?
N1 C8 1.339(6) . ?
N1 C14 1.385(7) . ?
N2 C15 1.283(6) . ?
N2 C21 1.390(6) . ?
C1 C2 1.387(7) . ?
C1 C6 1.392(7) . ?
C2 H2 0.9300 . ?
C2 C3 1.376(8) . ?
C3 H3 0.9300 . ?
C3 C4 1.380(8) . ?
C4 H4 0.9300 . ?
C4 C5 1.383(7) . ?
C5 H5 0.9300 . ?
C5 C6 1.383(7) . ?
C6 C7 1.528(6) . ?
C7 C8 1.535(6) . ?
C7 C15 1.514(6) . ?
C9 C10 1.417(9) . ?
C9 C14 1.368(9) . ?
C10 H10 0.9300 . ?
C10 C11 1.356(11) . ?
C11 H11 0.9300 . ?
C11 C12 1.396(11) . ?
C12 H12 0.9300 . ?
C12 C13 1.361(9) . ?
C13 H13 0.9300 . ?
C13 C14 1.408(8) . ?
C16 C17 1.381(7) . ?
C16 C21 1.409(7) . ?
C17 H17 0.9300 . ?
C17 C18 1.387(8) . ?
C18 H18 0.9300 . ?
C18 C19 1.397(8) . ?
C19 H19 0.9300 . ?
C19 C20 1.360(7) . ?
C20 H20 0.9300 . ?
C20 C21 1.406(7) . ?
C22 H22A 0.9600 . ?
C22 H22B 0.9600 . ?
C22 H22C 0.9600 . ?

loop_
_geom_torsion_atom_site_label_1
_geom_torsion_atom_site_label_2
_geom_torsion_atom_site_label_3
_geom_torsion_atom_site_label_4
_geom_torsion
_geom_torsion_site_symmetry_1
_geom_torsion_site_symmetry_2
_geom_torsion_site_symmetry_3
_geom_torsion_site_symmetry_4
_geom_torsion_publ_flag
Br1 C1 C2 C3 -177.4(4) . . . . ?
Br1 C1 C6 C5 176.0(4) . . . . ?
Br1 C1 C6 C7 -0.9(7) . . . . ?
S1 C9 C10 C11 -178.6(7) . . . . ?
S1 C9 C14 N1 2.5(7) . . . . ?
S1 C9 C14 C13 179.9(5) . . . . ?
S2 C16 C17 C18 -179.9(4) . . . . ?
S2 C16 C21 N2 -0.5(5) . . . . ?
S2 C16 C21 C20 179.5(3) . . . . ?
O1 C7 C8 S1 0.5(5) . . . . ?
O1 C7 C8 N1 -171.4(5) . . . . ?
O1 C7 C15 S2 20.9(5) . . . . ?
O1 C7 C15 N2 -162.9(4) . . . . ?
C1 C2 C3 C4 0.0(9) . . . . ?
C1 C6 C7 O1 63.9(6) . . . . ?
C1 C6 C7 C8 -172.9(4) . . . . ?
C1 C6 C7 C15 -54.5(6) . . . . ?
C2 C1 C6 C5 -3.1(8) . . . . ?
C2 C1 C6 C7 179.9(5) . . . . ?
C2 C3 C4 C5 -0.4(10) . . . . ?
C3 C4 C5 C6 -1.0(9) . . . . ?
C4 C5 C6 C1 2.7(8) . . . . ?
C4 C5 C6 C7 179.7(5) . . . . ?
C5 C6 C7 O1 -113.0(5) . . . . ?
C5 C6 C7 C8 10.2(6) . . . . ?
C5 C6 C7 C15 128.6(5) . . . . ?
C6 C1 C2 C3 1.8(8) . . . . ?
C6 C7 C8 S1 -125.4(4) . . . . ?
C6 C7 C8 N1 62.7(6) . . . . ?
C6 C7 C15 S2 143.6(3) . . . . ?
C6 C7 C15 N2 -40.2(6) . . . . ?
C8 S1 C9 C10 177.7(8) . . . . ?
C8 S1 C9 C14 1.1(5) . . . . ?
C8 N1 C14 C9 -5.8(7) . . . . ?
C8 N1 C14 C13 177.0(5) . . . . ?
C8 C7 C15 S2 -93.9(4) . . . . ?
C8 C7 C15 N2 82.3(5) . . . . ?
C9 S1 C8 N1 -4.6(5) . . . . ?
C9 S1 C8 C7 -177.4(4) . . . . ?
C9 C10 C11 C12 1.5(13) . . . . ?
C10 C9 C14 N1 -174.5(7) . . . . ?
C10 C9 C14 C13 2.9(10) . . . . ?
C10 C11 C12 C13 -1.4(11) . . . . ?
C11 C12 C13 C14 1.9(9) . . . . ?
C12 C13 C14 N1 174.5(6) . . . . ?
C12 C13 C14 C9 -2.7(9) . . . . ?
C14 N1 C8 S1 6.6(6) . . . . ?
C14 N1 C8 C7 178.8(4) . . . . ?
C14 C9 C10 C11 -2.2(13) . . . . ?
C15 S2 C16 C17 179.3(5) . . . . ?
C15 S2 C16 C21 -0.4(3) . . . . ?
C15 N2 C21 C16 1.6(5) . . . . ?
C15 N2 C21 C20 -178.5(4) . . . . ?
C15 C7 C8 S1 113.6(4) . . . . ?
C15 C7 C8 N1 -58.4(6) . . . . ?
C16 S2 C15 N2 1.5(4) . . . . ?
C16 S2 C15 C7 177.9(4) . . . . ?
C16 C17 C18 C19 1.0(8) . . . . ?
C17 C16 C21 N2 179.7(4) . . . . ?
C17 C16 C21 C20 -0.3(7) . . . . ?
C17 C18 C19 C20 -1.5(8) . . . . ?
C18 C19 C20 C21 1.0(7) . . . . ?
C19 C20 C21 N2 179.9(4) . . . . ?
C19 C20 C21 C16 -0.2(7) . . . . ?
C21 N2 C15 S2 -2.0(5) . . . . ?
C21 N2 C15 C7 -178.3(4) . . . . ?
C21 C16 C17 C18 -0.2(7) . . . . ?
C22 O1 C7 C6 38.1(5) . . . . ?
C22 O1 C7 C8 -87.5(5) . . . . ?
C22 O1 C7 C15 159.2(4) . . . . ?
